data_7224571
loop_
_publ_author_name
'Higashi, Tomomi'
'Ueda, Takahiro'
'Mochida, Tomoyuki'

_publ_section_title
;
 Effects of substituent branching and chirality on the physical properties
 of ionic liquids based on cationic ruthenium sandwich complexes.
;
_journal_issue 15
_journal_name_full 'Physical chemistry chemical physics : PCCP'
_journal_page_first 10041
_journal_page_last 10048
_journal_paper_doi 10.1039/c6cp00643d
_journal_volume 18
_journal_year 2016
_chemical_formula_sum 'C20 H29 F6 O P Ru'
_chemical_formula_weight 531.47
_chemical_name_systematic
;
 ?
;
_space_group_IT_number 2
_symmetry_cell_setting triclinic
_symmetry_space_group_name_Hall '-P 1'
_symmetry_space_group_name_H-M 'P -1'
_atom_sites_solution_hydrogens geom
_atom_sites_solution_primary direct
_atom_sites_solution_secondary difmap
_audit_creation_method SHELXL-97
_audit_update_record
;
2015-05-29 deposited with the CCDC.
2016-03-09 downloaded from the CCDC.
;
_cell_angle_alpha 114.7030(10)
_cell_angle_beta 94.018(2)
_cell_angle_gamma 97.896(2)
_cell_formula_units_Z 4
_cell_length_a 7.2400(9)
_cell_length_b 18.137(2)
_cell_length_c 18.786(2)
_cell_measurement_reflns_used 8192
_cell_measurement_temperature 100
_cell_measurement_theta_max 27.51
_cell_measurement_theta_min 2.27
_cell_volume 2197.4(4)
_computing_cell_refinement 'APEX2 (Bruker AXS, 2006)'
_computing_data_collection 'APEX2 (Bruker AXS, 2006)'
_computing_data_reduction 'SAINT (Bruker AXS, 2004)'
_computing_molecular_graphics 'XSHEL (Bruker AXS,2002)'
_computing_publication_material 'XCIF (Bruker AXS, 2001)'
_computing_structure_refinement 'SHELXL-97 (Sheldrick, 1997)'
_computing_structure_solution 'SHELXS-97 (Sheldrick, 1997)'
_diffrn_ambient_temperature 100
_diffrn_detector_area_resol_mean 8.333
_diffrn_measured_fraction_theta_full 0.983
_diffrn_measured_fraction_theta_max 0.983
_diffrn_measurement_device_type 'Bruker APEXII CCD area detector'
_diffrn_measurement_method 'phi and omega scans'
_diffrn_radiation_monochromator 'Bruker Helios multilayer confocal mirror'
_diffrn_radiation_source 'Bruker TXS fine-focus rotating anode'
_diffrn_radiation_type MoK\a
_diffrn_radiation_wavelength 0.71073
_diffrn_reflns_av_R_equivalents 0.0204
_diffrn_reflns_av_sigmaI/netI 0.0321
_diffrn_reflns_limit_h_max 8
_diffrn_reflns_limit_h_min -7
_diffrn_reflns_limit_k_max 19
_diffrn_reflns_limit_k_min -21
_diffrn_reflns_limit_l_max 22
_diffrn_reflns_limit_l_min -20
_diffrn_reflns_number 10721
_diffrn_reflns_theta_full 25.03
_diffrn_reflns_theta_max 25.03
_diffrn_reflns_theta_min 2.08
_exptl_absorpt_coefficient_mu 0.845
_exptl_absorpt_correction_T_max 0.9833
_exptl_absorpt_correction_T_min 0.8560
_exptl_absorpt_correction_type empirical
_exptl_absorpt_process_details
;
SADABS Sheldrick 1996
;
_exptl_crystal_colour colorless
_exptl_crystal_density_diffrn 1.606
_exptl_crystal_density_method 'not measured'
_exptl_crystal_description plate
_exptl_crystal_F_000 1080
_exptl_crystal_size_max 0.19
_exptl_crystal_size_mid 0.16
_exptl_crystal_size_min 0.02
_refine_diff_density_max 1.040
_refine_diff_density_min -0.562
_refine_diff_density_rms 0.069
_refine_ls_extinction_method none
_refine_ls_goodness_of_fit_ref 1.038
_refine_ls_hydrogen_treatment constr
_refine_ls_matrix_type full
_refine_ls_number_parameters 587
_refine_ls_number_reflns 7656
_refine_ls_number_restraints 92
_refine_ls_restrained_S_all 1.048
_refine_ls_R_factor_all 0.0286
_refine_ls_R_factor_gt 0.0258
_refine_ls_shift/su_max 0.002
_refine_ls_shift/su_mean 0.000
_refine_ls_structure_factor_coef Fsqd
_refine_ls_weighting_details 'calc w=1/[\s^2^(Fo^2^)+(0.0334P)^2^+1.5103P] where P=(Fo^2^+2Fc^2^)/3'
_refine_ls_weighting_scheme calc
_refine_ls_wR_factor_gt 0.0656
_refine_ls_wR_factor_ref 0.0679
_reflns_number_gt 7010
_reflns_number_total 7656
_reflns_threshold_expression >2\s(I)
_cod_data_source_file c6cp00643d2.cif
_cod_data_source_block RuC4C4PF6
_cod_depositor_comments
;
The following automatic conversions were performed:

'_symmetry_cell_setting' value 'Triclinic' changed to 'triclinic'
according to
/usr/data/users/saulius/crontab/automatic-downloads/rss-feeds/RSC/lib/dictionaries/cif_core.dic
dictionary named 'cif_core.dic' version 2.4.2 from 2011-04-26.

Automatic conversion script
Id: cif_fix_values 4268 2015-11-12 08:31:59Z antanas 

 Adding full bibliography for 7224569--7224571.cif.
;
_cod_original_cell_volume 2197.4(5)
_cod_original_sg_symbol_H-M 'P-1   '
_cod_database_code 7224571

loop_
_symmetry_equiv_pos_as_xyz
'x, y, z'
'-x, -y, -z'

loop_
_atom_site_label
_atom_site_type_symbol
_atom_site_fract_x
_atom_site_fract_y
_atom_site_fract_z
_atom_site_U_iso_or_equiv
_atom_site_adp_type
_atom_site_occupancy
_atom_site_symmetry_multiplicity
_atom_site_calc_flag
_atom_site_refinement_flags
_atom_site_disorder_assembly
_atom_site_disorder_group
C17 C -0.0378(4) 0.45463(15) 0.35084(15) 0.0296(6) Uani 1 1 d . . .
H17A H -0.1152 0.4364 0.2988 0.036 Uiso 1 1 calc R . .
H17B H -0.1235 0.4654 0.3914 0.036 Uiso 1 1 calc R . .
C18 C 0.0986(4) 0.53383(17) 0.36929(16) 0.0330(6) Uani 1 1 d . . .
H18A H 0.1931 0.5215 0.3323 0.040 Uiso 1 1 calc R . .
H18B H 0.1662 0.5550 0.4236 0.040 Uiso 1 1 calc R . .
C19 C 0.0014(5) 0.60035(17) 0.36273(17) 0.0396(7) Uani 1 1 d . . .
H19A H -0.0650 0.5795 0.3082 0.047 Uiso 1 1 calc R . .
H19B H -0.0940 0.6124 0.3993 0.047 Uiso 1 1 calc R . .
C20 C 0.1380(5) 0.67924(19) 0.3820(2) 0.0564(10) Uani 1 1 d . . .
H20A H 0.0691 0.7202 0.3772 0.085 Uiso 1 1 calc R . .
H20B H 0.2310 0.6680 0.3451 0.085 Uiso 1 1 calc R . .
H20C H 0.2025 0.7008 0.4363 0.085 Uiso 1 1 calc R . .
C21 C 0.3150(3) 0.63754(15) 0.14503(15) 0.0234(5) Uani 1 1 d . . .
H21 H 0.3380 0.6343 0.1940 0.028 Uiso 1 1 calc R . .
C22 C 0.2133(3) 0.57365(15) 0.07350(16) 0.0274(6) Uani 1 1 d . . .
H22 H 0.1561 0.5201 0.0662 0.033 Uiso 1 1 calc R . .
C23 C 0.2118(3) 0.60345(15) 0.01511(15) 0.0260(6) Uani 1 1 d . . .
H23 H 0.1539 0.5734 -0.0384 0.031 Uiso 1 1 calc R . .
C24 C 0.3109(3) 0.68528(15) 0.04977(14) 0.0216(5) Uani 1 1 d . . .
H24 H 0.3310 0.7201 0.0237 0.026 Uiso 1 1 calc R . .
C25 C 0.3762(3) 0.70717(15) 0.13049(14) 0.0201(5) Uani 1 1 d . . .
H25 H 0.4475 0.7588 0.1678 0.024 Uiso 1 1 calc R . .
C26 C -0.1177(3) 0.69190(15) 0.20183(14) 0.0230(5) Uani 1 1 d . A .
H26 H -0.1064 0.6747 0.2430 0.028 Uiso 1 1 calc R . .
C27 C -0.2184(3) 0.63632(15) 0.12745(15) 0.0256(6) Uani 1 1 d . . .
H27 H -0.2760 0.5825 0.1190 0.031 Uiso 1 1 calc R . .
C28 C -0.2336(3) 0.66060(15) 0.06570(14) 0.0244(6) Uani 1 1 d . . .
H28 H -0.3030 0.6237 0.0156 0.029 Uiso 1 1 calc R . .
C29 C -0.1451(3) 0.73999(15) 0.07889(14) 0.0222(5) Uani 1 1 d . . .
H29 H -0.1550 0.7564 0.0371 0.027 Uiso 1 1 calc R . .
C30 C -0.0418(3) 0.79580(14) 0.15300(14) 0.0196(5) Uani 1 1 d . A .
H30 H 0.0215 0.8485 0.1604 0.024 Uiso 1 1 calc R . .
C31 C -0.0331(3) 0.77275(14) 0.21639(13) 0.0206(5) Uani 1 1 d . . .
C34 C 0.4552(4) 0.84750(16) 0.35777(16) 0.0316(6) Uani 1 1 d D . .
H34A H 0.3905 0.7897 0.3253 0.038 Uiso 0.536(5) 1 calc PR A 1
H34B H 0.5371 0.8646 0.3252 0.038 Uiso 0.536(5) 1 calc PR A 1
H34C H 0.3877 0.7900 0.3261 0.038 Uiso 0.464(5) 1 d PR A 2
H34D H 0.5394 0.8626 0.3247 0.038 Uiso 0.464(5) 1 d PR A 2
C35 C 0.5741(4) 0.85332(19) 0.43066(17) 0.0369(7) Uani 1 1 d . A .
H35A H 0.6533 0.9090 0.4581 0.044 Uiso 1 1 calc R . .
H35B H 0.4896 0.8463 0.4675 0.044 Uiso 1 1 calc R . .
C36 C 0.6992(5) 0.7896(2) 0.41116(19) 0.0537(9) Uani 1 1 d . . .
H36A H 0.7720 0.7960 0.4600 0.081 Uiso 1 1 calc R A .
H36B H 0.7855 0.7971 0.3758 0.081 Uiso 1 1 calc R . .
H36C H 0.6215 0.7342 0.3850 0.081 Uiso 1 1 calc R . .
C32A C 0.1606(7) 0.8945(3) 0.3156(3) 0.0170(5) Uani 0.536(5) 1 d PDU A 1
H32A H 0.2282 0.8943 0.2709 0.020 Uiso 0.536(5) 1 calc PR A 1
C33A C 0.3028(7) 0.9064(3) 0.3850(3) 0.0178(6) Uani 0.536(5) 1 d PDU A 1
H33A H 0.2352 0.8947 0.4242 0.021 Uiso 0.536(5) 1 calc PR A 1
H33B H 0.3686 0.9647 0.4111 0.021 Uiso 0.536(5) 1 calc PR A 1
C37A C 0.0278(7) 0.9563(3) 0.3338(3) 0.0204(11) Uani 0.536(5) 1 d P A 1
H37A H -0.0767 0.9353 0.2894 0.024 Uiso 0.536(5) 1 calc PR A 1
H37B H -0.0272 0.9606 0.3819 0.024 Uiso 0.536(5) 1 calc PR A 1
C38A C 0.1227(7) 1.0413(3) 0.3467(3) 0.0270(13) Uani 0.536(5) 1 d P A 1
H38A H 0.2015 1.0361 0.3045 0.032 Uiso 0.536(5) 1 calc PR A 1
H38B H 0.2066 1.0679 0.3981 0.032 Uiso 0.536(5) 1 calc PR A 1
C39A C -0.0202(11) 1.0962(4) 0.3464(5) 0.0359(17) Uani 0.536(5) 1 d P A 1
H39A H 0.0490 1.1503 0.3533 0.043 Uiso 0.536(5) 1 calc PR A 1
H39B H -0.0999 1.0704 0.2941 0.043 Uiso 0.536(5) 1 calc PR A 1
C40A C -0.1451(14) 1.1104(7) 0.4092(7) 0.050(3) Uani 0.536(5) 1 d P A 1
H40A H -0.2319 1.1459 0.4053 0.076 Uiso 0.536(5) 1 calc PR A 1
H40B H -0.0679 1.1372 0.4614 0.076 Uiso 0.536(5) 1 calc PR A 1
H40C H -0.2173 1.0574 0.4020 0.076 Uiso 0.536(5) 1 calc PR A 1
C32B C 0.2161(8) 0.8984(3) 0.2945(3) 0.0168(5) Uani 0.464(5) 1 d PDU A 2
H32B H 0.2818 0.8806 0.2466 0.020 Uiso 0.464(5) 1 calc PR A 2
C33B C 0.3536(8) 0.9140(3) 0.3659(3) 0.0175(5) Uani 0.464(5) 1 d PDU A 2
H33C H 0.4469 0.9646 0.3783 0.021 Uiso 0.464(5) 1 calc PR A 2
H33D H 0.2837 0.9251 0.4116 0.021 Uiso 0.464(5) 1 calc PR A 2
C37B C 0.1357(8) 0.9744(3) 0.3038(3) 0.0243(14) Uani 0.464(5) 1 d P A 2
H37C H 0.0640 0.9631 0.2524 0.029 Uiso 0.464(5) 1 calc PR A 2
H37D H 0.2419 1.0205 0.3161 0.029 Uiso 0.464(5) 1 calc PR A 2
C38B C 0.0078(8) 1.0025(4) 0.3671(4) 0.0265(15) Uani 0.464(5) 1 d P A 2
H38C H 0.0782 1.0148 0.4190 0.032 Uiso 0.464(5) 1 calc PR A 2
H38D H -0.1002 0.9573 0.3552 0.032 Uiso 0.464(5) 1 calc PR A 2
C39B C -0.0662(13) 1.0795(5) 0.3720(5) 0.0314(18) Uani 0.464(5) 1 d P A 2
H39C H 0.0409 1.1264 0.3901 0.038 Uiso 0.464(5) 1 calc PR A 2
H39D H -0.1225 1.0694 0.3184 0.038 Uiso 0.464(5) 1 calc PR A 2
C40B C -0.2114(16) 1.1028(9) 0.4273(8) 0.049(3) Uani 0.464(5) 1 d P A 2
H40D H -0.2533 1.1523 0.4282 0.073 Uiso 0.464(5) 1 calc PR A 2
H40E H -0.1558 1.1141 0.4807 0.073 Uiso 0.464(5) 1 calc PR A 2
H40F H -0.3193 1.0572 0.4090 0.073 Uiso 0.464(5) 1 calc PR A 2
F7 F 0.50137(19) 0.52863(8) 0.89911(8) 0.0228(3) Uani 1 1 d . . .
F8 F 0.3013(3) 0.56370(13) 0.82642(11) 0.0551(5) Uani 1 1 d . . .
F9 F 0.5359(3) 0.58468(11) 0.75913(10) 0.0503(5) Uani 1 1 d . . .
F10 F 0.7340(2) 0.54805(14) 0.83186(13) 0.0605(6) Uani 1 1 d . . .
F11 F 0.4621(3) 0.46252(10) 0.76585(9) 0.0488(5) Uani 1 1 d . . .
F12 F 0.5738(4) 0.64994(10) 0.89280(11) 0.0654(7) Uani 1 1 d . . .
O2A O 0.0477(6) 0.8123(2) 0.2929(2) 0.0168(5) Uani 0.536(5) 1 d PU A 1
O2B O 0.0699(7) 0.8300(3) 0.2861(3) 0.0165(5) Uani 0.464(5) 1 d PU A 2
P1 P 0.51706(9) 0.55633(4) 0.82849(4) 0.02392(15) Uani 1 1 d . . .
Ru2 Ru 0.06843(2) 0.678751(10) 0.110611(10) 0.01294(6) Uani 1 1 d . A .
C1 C 0.3227(3) 0.17276(15) 0.09264(15) 0.0255(5) Uani 1 1 d . . .
H1 H 0.3667 0.1992 0.0612 0.031 Uiso 1 1 calc R . .
C2 C 0.2132(3) 0.09332(15) 0.06404(15) 0.0268(6) Uani 1 1 d . . .
H2 H 0.1710 0.0567 0.0100 0.032 Uiso 1 1 calc R . .
C3 C 0.1765(4) 0.07721(16) 0.12962(17) 0.0307(6) Uani 1 1 d . . .
H3 H 0.1051 0.0281 0.1275 0.037 Uiso 1 1 calc R . .
C4 C 0.2654(4) 0.14739(18) 0.19907(16) 0.0338(7) Uani 1 1 d . . .
H4 H 0.2643 0.1536 0.2518 0.041 Uiso 1 1 calc R . .
C5 C 0.3565(3) 0.20674(16) 0.17620(16) 0.0297(6) Uani 1 1 d . . .
H5 H 0.4272 0.2597 0.2107 0.036 Uiso 1 1 calc R . .
C6 C -0.2035(3) 0.18880(15) 0.19443(15) 0.0237(5) Uani 1 1 d . . .
H6 H -0.2403 0.1624 0.2269 0.028 Uiso 1 1 calc R . .
C7 C -0.2545(3) 0.14615(15) 0.11189(16) 0.0248(5) Uani 1 1 d . . .
H7 H -0.3298 0.0924 0.0891 0.030 Uiso 1 1 calc R . .
C8 C -0.1932(3) 0.18362(15) 0.06308(15) 0.0243(5) Uani 1 1 d . . .
H8 H -0.2279 0.1555 0.0073 0.029 Uiso 1 1 calc R . .
C9 C -0.0797(3) 0.26334(14) 0.09797(14) 0.0199(5) Uani 1 1 d . . .
H9 H -0.0368 0.2884 0.0653 0.024 Uiso 1 1 calc R . .
C10 C -0.0293(3) 0.30609(14) 0.18105(13) 0.0188(5) Uani 1 1 d . . .
H10 H 0.0508 0.3587 0.2039 0.023 Uiso 1 1 calc R . .
C11 C -0.0989(3) 0.26987(15) 0.22986(14) 0.0220(5) Uani 1 1 d . . .
C12 C 0.0651(4) 0.38589(16) 0.34908(14) 0.0292(6) Uani 1 1 d . . .
H12 H 0.1760 0.3852 0.3201 0.035 Uiso 1 1 calc R . .
C13 C 0.1293(5) 0.3942(2) 0.43144(16) 0.0414(7) Uani 1 1 d . . .
H13A H 0.2042 0.4502 0.4633 0.050 Uiso 1 1 calc R . .
H13B H 0.0167 0.3888 0.4571 0.050 Uiso 1 1 calc R . .
C14 C 0.2465(4) 0.3312(2) 0.43266(17) 0.0412(7) Uani 1 1 d . . .
H14A H 0.2586 0.3337 0.4865 0.049 Uiso 1 1 calc R . .
H14B H 0.1773 0.2754 0.3958 0.049 Uiso 1 1 calc R . .
C15 C 0.4398(4) 0.3418(2) 0.41066(18) 0.0408(7) Uani 1 1 d . . .
H15A H 0.5108 0.3971 0.4479 0.049 Uiso 1 1 calc R . .
H15B H 0.4290 0.3395 0.3569 0.049 Uiso 1 1 calc R . .
C16 C 0.5499(5) 0.2768(2) 0.41204(19) 0.0478(8) Uani 1 1 d . . .
H16A H 0.6746 0.2869 0.3971 0.072 Uiso 1 1 calc R . .
H16B H 0.4820 0.2219 0.3745 0.072 Uiso 1 1 calc R . .
H16C H 0.5641 0.2796 0.4654 0.072 Uiso 1 1 calc R . .
O1 O -0.0633(3) 0.30600(11) 0.30971(10) 0.0287(4) Uani 1 1 d . . .
Ru1 Ru 0.05468(2) 0.183363(10) 0.138204(10) 0.01489(6) Uani 1 1 d . . .
F1 F 0.3393(2) 0.91045(10) 0.14125(9) 0.0356(4) Uani 1 1 d . . .
F2 F 0.5519(2) 1.02896(9) 0.20849(9) 0.0405(4) Uani 1 1 d . . .
F3 F 0.7802(2) 0.96695(10) 0.14415(10) 0.0386(4) Uani 1 1 d . . .
F4 F 0.5676(2) 0.84834(8) 0.07746(9) 0.0315(3) Uani 1 1 d . . .
F5 F 0.5106(2) 0.96598(9) 0.07423(9) 0.0317(4) Uani 1 1 d . . .
F6 F 0.6084(2) 0.91061(9) 0.21141(9) 0.0312(3) Uani 1 1 d . . .
P2 P 0.56038(8) 0.93902(4) 0.14343(4) 0.02015(14) Uani 1 1 d . . .

loop_
_atom_site_aniso_label
_atom_site_aniso_U_11
_atom_site_aniso_U_22
_atom_site_aniso_U_33
_atom_site_aniso_U_23
_atom_site_aniso_U_13
_atom_site_aniso_U_12
C17 0.0336(15) 0.0302(14) 0.0221(12) 0.0064(11) 0.0009(11) 0.0147(12)
C18 0.0361(16) 0.0353(15) 0.0265(13) 0.0116(12) 0.0028(12) 0.0092(12)
C19 0.0470(19) 0.0360(16) 0.0328(15) 0.0142(13) -0.0066(13) 0.0069(13)
C20 0.069(2) 0.0405(18) 0.053(2) 0.0233(16) -0.0254(18) -0.0048(16)
C21 0.0158(12) 0.0274(13) 0.0336(13) 0.0173(11) 0.0019(10) 0.0123(10)
C22 0.0188(13) 0.0160(11) 0.0456(15) 0.0089(11) 0.0069(11) 0.0107(10)
C23 0.0179(12) 0.0295(13) 0.0235(12) 0.0015(10) 0.0046(10) 0.0143(10)
C24 0.0141(12) 0.0294(13) 0.0266(12) 0.0147(10) 0.0055(9) 0.0107(10)
C25 0.0061(11) 0.0241(12) 0.0295(13) 0.0110(10) -0.0010(9) 0.0053(9)
C26 0.0158(12) 0.0309(13) 0.0297(13) 0.0175(11) 0.0078(10) 0.0110(10)
C27 0.0114(12) 0.0200(12) 0.0414(15) 0.0091(11) 0.0057(10) 0.0031(9)
C28 0.0082(11) 0.0270(13) 0.0252(12) -0.0014(10) -0.0051(9) 0.0082(10)
C29 0.0177(12) 0.0300(13) 0.0213(12) 0.0101(10) 0.0008(9) 0.0165(10)
C30 0.0153(12) 0.0145(11) 0.0276(12) 0.0064(10) -0.0002(9) 0.0091(9)
C31 0.0129(11) 0.0244(12) 0.0195(11) 0.0028(10) -0.0008(9) 0.0117(9)
C34 0.0251(14) 0.0300(14) 0.0389(15) 0.0190(12) -0.0138(12) -0.0021(11)
C35 0.0269(15) 0.0513(18) 0.0387(16) 0.0273(14) -0.0069(12) 0.0066(13)
C36 0.0405(19) 0.101(3) 0.0425(18) 0.0452(19) 0.0090(14) 0.0385(19)
C32A 0.0178(6) 0.0167(6) 0.0165(6) 0.0077(5) 0.0016(5) 0.0017(5)
C33A 0.0185(8) 0.0173(7) 0.0172(8) 0.0080(6) 0.0014(6) 0.0013(6)
C37A 0.019(3) 0.017(3) 0.019(2) 0.002(2) -0.004(2) 0.005(2)
C38A 0.033(3) 0.017(3) 0.029(3) 0.009(2) 0.000(2) 0.004(2)
C39A 0.039(4) 0.020(3) 0.042(4) 0.008(3) -0.007(3) 0.007(3)
C40A 0.043(6) 0.036(4) 0.064(7) 0.007(4) 0.013(4) 0.028(5)
C32B 0.0175(7) 0.0165(7) 0.0164(7) 0.0076(5) 0.0018(6) 0.0018(6)
C33B 0.0184(7) 0.0173(7) 0.0168(7) 0.0081(5) 0.0018(6) 0.0010(6)
C37B 0.028(3) 0.018(3) 0.023(3) 0.008(2) -0.005(2) 0.002(2)
C38B 0.026(3) 0.020(3) 0.027(3) 0.004(3) -0.007(3) 0.007(3)
C39B 0.036(5) 0.024(4) 0.025(4) 0.004(3) -0.003(3) 0.004(3)
C40B 0.043(7) 0.050(6) 0.057(6) 0.017(4) 0.023(5) 0.032(5)
F7 0.0230(7) 0.0206(7) 0.0249(7) 0.0121(6) -0.0029(6) 0.0001(6)
F8 0.0426(11) 0.0919(15) 0.0521(11) 0.0438(11) 0.0075(9) 0.0376(10)
F9 0.0775(14) 0.0497(10) 0.0398(9) 0.0327(8) 0.0111(9) 0.0174(10)
F10 0.0266(10) 0.1019(16) 0.0854(14) 0.0701(13) 0.0161(9) 0.0133(10)
F11 0.0802(14) 0.0290(9) 0.0287(9) 0.0060(7) 0.0012(9) 0.0078(9)
F12 0.127(2) 0.0195(8) 0.0417(10) 0.0144(8) -0.0067(11) -0.0064(10)
O2A 0.0175(7) 0.0166(8) 0.0161(7) 0.0073(6) 0.0011(6) 0.0018(6)
O2B 0.0173(7) 0.0166(7) 0.0159(7) 0.0076(5) 0.0014(5) 0.0019(6)
P1 0.0277(4) 0.0209(3) 0.0250(3) 0.0120(3) 0.0000(3) 0.0051(3)
Ru2 0.00869(10) 0.01137(10) 0.01699(10) 0.00433(7) -0.00157(7) 0.00391(7)
C1 0.0162(12) 0.0302(13) 0.0370(14) 0.0178(11) 0.0102(10) 0.0121(10)
C2 0.0205(13) 0.0261(13) 0.0293(13) 0.0053(11) 0.0018(10) 0.0132(10)
C3 0.0194(13) 0.0266(13) 0.0560(18) 0.0243(13) 0.0070(12) 0.0137(11)
C4 0.0284(15) 0.0540(18) 0.0318(14) 0.0245(13) 0.0044(11) 0.0282(13)
C5 0.0110(12) 0.0288(13) 0.0394(15) 0.0051(11) -0.0083(11) 0.0100(10)
C6 0.0157(12) 0.0287(13) 0.0380(14) 0.0219(11) 0.0109(10) 0.0122(10)
C7 0.0081(11) 0.0244(12) 0.0433(15) 0.0163(11) -0.0005(10) 0.0045(9)
C8 0.0162(12) 0.0272(13) 0.0280(13) 0.0106(10) -0.0058(10) 0.0089(10)
C9 0.0153(12) 0.0235(12) 0.0245(12) 0.0138(10) -0.0024(9) 0.0070(9)
C10 0.0163(12) 0.0182(11) 0.0239(12) 0.0094(9) 0.0017(9) 0.0092(9)
C11 0.0192(12) 0.0293(13) 0.0251(12) 0.0150(10) 0.0081(10) 0.0156(10)
C12 0.0349(15) 0.0324(14) 0.0208(12) 0.0098(11) 0.0035(11) 0.0139(12)
C13 0.0487(19) 0.0598(19) 0.0225(14) 0.0195(13) 0.0059(13) 0.0255(16)
C14 0.0427(18) 0.061(2) 0.0335(15) 0.0312(15) 0.0038(13) 0.0195(15)
C15 0.0354(17) 0.0517(18) 0.0407(16) 0.0262(14) -0.0025(13) 0.0086(14)
C16 0.0359(18) 0.070(2) 0.0434(17) 0.0286(16) -0.0049(14) 0.0192(16)
O1 0.0396(11) 0.0316(10) 0.0215(9) 0.0137(8) 0.0124(8) 0.0160(8)
Ru1 0.01004(10) 0.01738(10) 0.01856(10) 0.00846(8) -0.00045(7) 0.00570(7)
F1 0.0175(8) 0.0435(9) 0.0380(9) 0.0123(7) 0.0014(6) -0.0004(7)
F2 0.0489(10) 0.0203(8) 0.0399(9) 0.0029(7) -0.0108(8) 0.0093(7)
F3 0.0169(8) 0.0565(10) 0.0476(10) 0.0328(8) -0.0051(7) -0.0057(7)
F4 0.0389(9) 0.0222(7) 0.0337(8) 0.0103(6) 0.0040(7) 0.0132(6)
F5 0.0317(9) 0.0253(7) 0.0394(8) 0.0192(7) -0.0111(7) 0.0002(6)
F6 0.0337(9) 0.0313(8) 0.0327(8) 0.0199(7) -0.0020(7) 0.0023(6)
P2 0.0158(3) 0.0160(3) 0.0284(3) 0.0105(3) -0.0025(2) 0.0021(2)

loop_
_atom_type_symbol
_atom_type_description
_atom_type_scat_dispersion_real
_atom_type_scat_dispersion_imag
_atom_type_scat_source
C C 0.0033 0.0016 'International Tables Vol C Tables 4.2.6.8 and 6.1.1.4'
H H 0.0000 0.0000 'International Tables Vol C Tables 4.2.6.8 and 6.1.1.4'
O O 0.0106 0.0060 'International Tables Vol C Tables 4.2.6.8 and 6.1.1.4'
F F 0.0171 0.0103 'International Tables Vol C Tables 4.2.6.8 and 6.1.1.4'
P P 0.1023 0.0942 'International Tables Vol C Tables 4.2.6.8 and 6.1.1.4'
Ru Ru -1.2594 0.8363 'International Tables Vol C Tables 4.2.6.8 and 6.1.1.4'

loop_
_geom_angle_atom_site_label_1
_geom_angle_atom_site_label_2
_geom_angle_atom_site_label_3
_geom_angle
C18 C17 C12 111.8(2)
C17 C18 C19 112.8(2)
C20 C19 C18 112.4(3)
C22 C21 C25 107.9(2)
C22 C21 Ru2 70.92(13)
C25 C21 Ru2 71.07(12)
C23 C22 C21 108.1(2)
C23 C22 Ru2 71.18(13)
C21 C22 Ru2 71.13(13)
C24 C23 C22 108.2(2)
C24 C23 Ru2 70.98(13)
C22 C23 Ru2 71.10(13)
C23 C24 C25 108.5(2)
C23 C24 Ru2 71.40(14)
C25 C24 Ru2 71.28(13)
C21 C25 C24 107.4(2)
C21 C25 Ru2 71.00(13)
C24 C25 Ru2 70.64(13)
C27 C26 C31 121.2(2)
C27 C26 Ru2 71.26(14)
C31 C26 Ru2 73.60(14)
C28 C27 C26 119.9(2)
C28 C27 Ru2 71.92(14)
C26 C27 Ru2 71.58(14)
C29 C28 C27 119.3(2)
C29 C28 Ru2 71.16(13)
C27 C28 Ru2 71.02(13)
C28 C29 C30 121.2(2)
C28 C29 Ru2 71.84(13)
C30 C29 Ru2 71.80(12)
C29 C30 C31 119.6(2)
C29 C30 Ru2 71.02(12)
C31 C30 Ru2 73.21(12)
O2A C31 O2B 17.3(2)
O2A C31 C26 108.0(3)
O2B C31 C26 125.1(3)
O2A C31 C30 133.3(3)
O2B C31 C30 116.1(3)
C26 C31 C30 118.7(2)
O2A C31 Ru2 129.8(2)
O2B C31 Ru2 128.5(2)
C26 C31 Ru2 69.59(13)
C30 C31 Ru2 69.90(12)
C33B C34 C35 118.7(3)
C33B C34 C33A 20.9(2)
C35 C34 C33A 109.3(3)
C36 C35 C34 112.9(2)
O2A C32A C33A 103.7(4)
O2A C32A C37A 108.2(4)
C33A C32A C37A 115.8(4)
C32A C33A C34 112.2(3)
C38A C37A C32A 113.4(4)
C37A C38A C39A 112.0(5)
C40A C39A C38A 114.3(7)
O2B C32B C37B 112.0(5)
O2B C32B C33B 105.2(4)
C37B C32B C33B 112.3(4)
C34 C33B C32B 115.8(4)
C32B C37B C38B 115.8(5)
C37B C38B C39B 111.9(6)
C40B C39B C38B 113.0(9)
C31 O2A C32A 115.0(3)
C31 O2B C32B 125.3(4)
F8 P1 F11 90.22(11)
F8 P1 F12 90.27(12)
F11 P1 F12 178.76(10)
F8 P1 F9 91.07(10)
F11 P1 F9 90.78(10)
F12 P1 F9 90.35(10)
F8 P1 F10 178.78(11)
F11 P1 F10 89.61(12)
F12 P1 F10 89.88(13)
F9 P1 F10 90.13(11)
F8 P1 F7 89.64(9)
F11 P1 F7 89.80(8)
F12 P1 F7 89.06(9)
F9 P1 F7 179.07(10)
F10 P1 F7 89.15(9)
C24 Ru2 C22 63.11(10)
C24 Ru2 C23 37.62(9)
C22 Ru2 C23 37.72(10)
C24 Ru2 C21 63.37(9)
C22 Ru2 C21 37.95(9)
C23 Ru2 C21 63.31(9)
C24 Ru2 C25 38.07(9)
C22 Ru2 C25 63.44(9)
C23 Ru2 C25 63.39(9)
C21 Ru2 C25 37.93(9)
C24 Ru2 C27 158.55(9)
C22 Ru2 C27 107.68(9)
C23 Ru2 C27 123.17(9)
C21 Ru2 C27 122.53(10)
C25 Ru2 C27 157.94(9)
C24 Ru2 C29 109.88(9)
C22 Ru2 C29 147.68(9)
C23 Ru2 C29 116.63(9)
C21 Ru2 C29 169.88(9)
C25 Ru2 C29 132.13(9)
C27 Ru2 C29 66.65(10)
C24 Ru2 C26 163.94(9)
C22 Ru2 C26 117.26(10)
C23 Ru2 C26 151.15(10)
C21 Ru2 C26 106.31(9)
C25 Ru2 C26 126.27(9)
C27 Ru2 C26 37.16(9)
C29 Ru2 C26 78.44(9)
C24 Ru2 C28 128.22(9)
C22 Ru2 C28 119.96(9)
C23 Ru2 C28 109.47(9)
C21 Ru2 C28 153.06(9)
C25 Ru2 C28 165.00(10)
C27 Ru2 C28 37.05(10)
C29 Ru2 C28 37.00(9)
C26 Ru2 C28 66.70(9)
C24 Ru2 C30 111.20(9)
C22 Ru2 C30 172.54(9)
C23 Ru2 C30 140.24(10)
C21 Ru2 C30 136.04(9)
C25 Ru2 C30 109.11(9)
C27 Ru2 C30 79.32(9)
C29 Ru2 C30 37.18(8)
C26 Ru2 C30 66.71(9)
C28 Ru2 C30 67.15(8)
C24 Ru2 C31 132.83(9)
C22 Ru2 C31 143.12(10)
C23 Ru2 C31 170.11(9)
C21 Ru2 C31 112.00(9)
C25 Ru2 C31 107.33(9)
C27 Ru2 C31 66.71(9)
C29 Ru2 C31 66.30(8)
C26 Ru2 C31 36.81(9)
C28 Ru2 C31 78.68(8)
C30 Ru2 C31 36.88(9)
C2 C1 C5 108.5(2)
C2 C1 Ru1 71.45(14)
C5 C1 Ru1 71.07(14)
C1 C2 C3 108.2(2)
C1 C2 Ru1 70.94(13)
C3 C2 Ru1 70.86(14)
C2 C3 C4 107.7(2)
C2 C3 Ru1 71.29(13)
C4 C3 Ru1 70.78(14)
C3 C4 C5 108.1(2)
C3 C4 Ru1 71.20(14)
C5 C4 Ru1 71.18(14)
C1 C5 C4 107.5(2)
C1 C5 Ru1 71.01(13)
C4 C5 Ru1 70.77(14)
C7 C6 C11 121.2(2)
C7 C6 Ru1 71.42(14)
C11 C6 Ru1 74.19(14)
C6 C7 C8 119.6(2)
C6 C7 Ru1 71.39(13)
C8 C7 Ru1 71.36(14)
C7 C8 C9 119.4(2)
C7 C8 Ru1 71.29(13)
C9 C8 Ru1 70.87(13)
C8 C9 C10 120.7(2)
C8 C9 Ru1 71.63(13)
C10 C9 Ru1 72.11(13)
C9 C10 C11 119.5(2)
C9 C10 Ru1 70.50(13)
C11 C10 Ru1 73.66(13)
O1 C11 C6 116.3(2)
O1 C11 C10 124.4(2)
C6 C11 C10 119.2(2)
O1 C11 Ru1 130.71(16)
C6 C11 Ru1 69.14(13)
C10 C11 Ru1 69.59(13)
O1 C12 C13 104.9(2)
O1 C12 C17 109.8(2)
C13 C12 C17 112.8(2)
C14 C13 C12 114.5(2)
C15 C14 C13 115.4(3)
C14 C15 C16 113.2(3)
C11 O1 C12 118.41(19)
C4 Ru1 C1 63.38(10)
C4 Ru1 C3 38.02(10)
C1 Ru1 C3 63.27(10)
C4 Ru1 C5 38.05(11)
C1 Ru1 C5 37.92(10)
C3 Ru1 C5 63.61(10)
C4 Ru1 C2 63.33(10)
C1 Ru1 C2 37.61(9)
C3 Ru1 C2 37.85(10)
C5 Ru1 C2 63.30(9)
C4 Ru1 C9 158.19(10)
C1 Ru1 C9 107.41(9)
C3 Ru1 C9 158.15(10)
C5 Ru1 C9 122.43(10)
C2 Ru1 C9 122.64(9)
C4 Ru1 C6 109.78(10)
C1 Ru1 C6 173.14(9)
C3 Ru1 C6 111.33(10)
C5 Ru1 C6 136.74(10)
C2 Ru1 C6 140.31(10)
C9 Ru1 C6 79.14(9)
C4 Ru1 C7 131.62(11)
C1 Ru1 C7 146.90(10)
C3 Ru1 C7 108.76(9)
C5 Ru1 C7 169.61(10)
C2 Ru1 C7 115.65(9)
C9 Ru1 C7 67.39(9)
C6 Ru1 C7 37.19(10)
C4 Ru1 C8 164.25(10)
C1 Ru1 C8 119.34(10)
C3 Ru1 C8 127.28(10)
C5 Ru1 C8 152.77(11)
C2 Ru1 C8 108.49(9)
C9 Ru1 C8 37.50(9)
C6 Ru1 C8 67.08(9)
C7 Ru1 C8 37.35(9)
C4 Ru1 C10 126.48(10)
C1 Ru1 C10 117.01(9)
C3 Ru1 C10 164.10(10)
C5 Ru1 C10 106.15(9)
C2 Ru1 C10 150.72(10)
C9 Ru1 C10 37.39(8)
C6 Ru1 C10 66.87(9)
C7 Ru1 C10 79.63(9)
C8 Ru1 C10 67.56(8)
C4 Ru1 C11 108.40(9)
C1 Ru1 C11 143.74(9)
C3 Ru1 C11 133.34(10)
C5 Ru1 C11 112.90(9)
C2 Ru1 C11 170.99(9)
C9 Ru1 C11 66.38(9)
C6 Ru1 C11 36.66(9)
C7 Ru1 C11 66.45(9)
C8 Ru1 C11 78.61(9)
C10 Ru1 C11 36.76(9)
F2 P2 F6 90.34(9)
F2 P2 F3 90.27(10)
F6 P2 F3 90.27(8)
F2 P2 F4 179.58(9)
F6 P2 F4 89.96(8)
F3 P2 F4 90.02(9)
F2 P2 F5 90.51(8)
F6 P2 F5 179.05(8)
F3 P2 F5 90.17(8)
F4 P2 F5 89.18(8)
F2 P2 F1 90.29(9)
F6 P2 F1 90.42(9)
F3 P2 F1 179.11(9)
F4 P2 F1 89.42(8)
F5 P2 F1 89.14(9)

loop_
_geom_bond_atom_site_label_1
_geom_bond_atom_site_label_2
_geom_bond_distance
C17 C18 1.518(4)
C17 C12 1.528(3)
C18 C19 1.520(4)
C19 C20 1.511(4)
C21 C22 1.420(4)
C21 C25 1.420(3)
C21 Ru2 2.185(2)
C22 C23 1.411(4)
C22 Ru2 2.182(2)
C23 C24 1.406(3)
C23 Ru2 2.183(2)
C24 C25 1.423(3)
C24 Ru2 2.177(2)
C25 Ru2 2.186(2)
C26 C27 1.406(3)
C26 C31 1.412(3)
C26 Ru2 2.209(2)
C27 C28 1.405(4)
C27 Ru2 2.205(2)
C28 C29 1.404(4)
C28 Ru2 2.217(2)
C29 C30 1.411(3)
C29 Ru2 2.208(2)
C30 C31 1.418(3)
C30 Ru2 2.218(2)
C31 O2A 1.351(4)
C31 O2B 1.366(5)
C31 Ru2 2.261(2)
C34 C33B 1.458(5)
C34 C35 1.522(3)
C34 C33A 1.602(5)
C35 C36 1.507(4)
C32A O2A 1.469(5)
C32A C33A 1.523(5)
C32A C37A 1.523(7)
C37A C38A 1.511(7)
C38A C39A 1.532(8)
C39A C40A 1.494(11)
C32B O2B 1.462(7)
C32B C37B 1.517(7)
C32B C33B 1.512(5)
C37B C38B 1.519(9)
C38B C39B 1.534(11)
C39B C40B 1.507(10)
F7 P1 1.6089(14)
F8 P1 1.5852(18)
F9 P1 1.5957(17)
F10 P1 1.5976(19)
F11 P1 1.5853(16)
F12 P1 1.5923(17)
C1 C2 1.405(4)
C1 C5 1.414(4)
C1 Ru1 2.176(2)
C2 C3 1.414(4)
C2 Ru1 2.182(2)
C3 C4 1.416(4)
C3 Ru1 2.177(2)
C4 C5 1.417(4)
C4 Ru1 2.171(2)
C5 Ru1 2.177(2)
C6 C7 1.406(4)
C6 C11 1.409(4)
C6 Ru1 2.204(2)
C7 C8 1.412(4)
C7 Ru1 2.205(2)
C8 C9 1.415(3)
C8 Ru1 2.206(2)
C9 C10 1.415(3)
C9 Ru1 2.196(2)
C10 C11 1.416(3)
C10 Ru1 2.217(2)
C11 O1 1.351(3)
C11 Ru1 2.270(2)
C12 O1 1.466(3)
C12 C13 1.523(3)
C13 C14 1.520(4)
C14 C15 1.497(4)
C15 C16 1.520(4)
F1 P2 1.6056(16)
F2 P2 1.5907(15)
F3 P2 1.5996(16)
F4 P2 1.6040(14)
F5 P2 1.6042(15)
F6 P2 1.5983(15)
